data_1556327
loop_
_publ_author_name
'Peral, Daniel'
'G\'omez-Villarraga, Fernando'
'Sala, Xavier'
'Pons, Josefina'
'Carles Bay\'on, J.'
'Ros, Josep'
'Guerrero, Miguel'
'Vendier, Laure'
'Lecante, Pierre'
'Garc\'ia-Ant\'on, Jordi'
'Philippot, Karine'

_publ_section_title
;
 Palladium catalytic systems with hybrid pyrazole ligands in C--C coupling
 reactions. Nanoparticles versus molecular complexes
;
_journal_issue 2
_journal_name_full 'Catal. Sci. Technol.'
_journal_page_first 475
_journal_paper_doi 10.1039/C2CY20517C
_journal_volume 3
_journal_year 2013
_chemical_absolute_configuration ad
_chemical_compound_source 'synthesis as described'
_chemical_formula_moiety 'C30 H56 Cl2 N4 O2 Pd'
_chemical_formula_sum 'C30 H56 Cl2 N4 O2 Pd'
_chemical_formula_weight 682.09
_space_group_IT_number 1
_space_group_name_Hall 'P 1'
_space_group_name_H-M_alt 'P 1'
_symmetry_cell_setting triclinic
_symmetry_Int_Tables_number 1
_symmetry_space_group_name_Hall 'P 1'
_symmetry_space_group_name_H-M 'P 1'
_atom_sites_solution_hydrogens geom
_atom_sites_solution_primary direct
_atom_sites_solution_secondary difmap
_cell_angle_alpha 93.592(3)
_cell_angle_beta 91.806(5)
_cell_angle_gamma 89.939(6)
_cell_formula_units_Z 2
_cell_length_a 8.1693(8)
_cell_length_b 9.1162(10)
_cell_length_c 22.9935(7)
_cell_measurement_reflns_used 6109
_cell_measurement_temperature 180(2)
_cell_measurement_theta_max 29.1639
_cell_measurement_theta_min 3.3443
_cell_measurement_wavelength 0.71073
_cell_volume 1708.2(3)
_computing_cell_refinement
;
CrysAlisPro, Oxford Diffraction Ltd.,
Version 1.171.34.44 (release 25-10-2010 CrysAlis171 .NET)
(compiled Oct 25 2010,18:11:34)
;
_computing_data_collection
;
CrysAlisPro, Oxford Diffraction Ltd.,
Version 1.171.34.44 (release 25-10-2010 CrysAlis171 .NET)
(compiled Oct 25 2010,18:11:34)
;
_computing_data_reduction
;
CrysAlisPro, Oxford Diffraction Ltd.,
Version 1.171.34.44 (release 25-10-2010 CrysAlis171 .NET)
(compiled Oct 25 2010,18:11:34)
;
_computing_molecular_graphics 'Ortep-3 for Windows (Farrugia, 1997)'
_computing_publication_material 'WinGX publication routines (Farrugia, 1999)'
_computing_structure_refinement 'SHELXL-97 (Sheldrick, 2008)'
_computing_structure_solution 'SIR92 (Giacovazzo et al, 1993)'
_diffrn_ambient_temperature 180(2)
_diffrn_detector_area_resol_mean 16.1978
_diffrn_measured_fraction_theta_full 0.997
_diffrn_measured_fraction_theta_max 0.997
_diffrn_measurement_device_type 'Xcalibur, Eos, Gemini ultra'
_diffrn_measurement_method '\w scans'
_diffrn_orient_matrix_UB_11 -0.0227471
_diffrn_orient_matrix_UB_12 -0.0233469
_diffrn_orient_matrix_UB_13 -0.0291444
_diffrn_orient_matrix_UB_21 -0.0473555
_diffrn_orient_matrix_UB_22 -0.057626
_diffrn_orient_matrix_UB_23 0.0102714
_diffrn_orient_matrix_UB_31 -0.0691875
_diffrn_orient_matrix_UB_32 0.0470283
_diffrn_orient_matrix_UB_33 0.0013259
_diffrn_radiation_monochromator graphite
_diffrn_radiation_probe x-ray
_diffrn_radiation_type MoK\a
_diffrn_radiation_wavelength 0.71073
_diffrn_reflns_av_R_equivalents 0.0838
_diffrn_reflns_av_unetI/netI 0.1495
_diffrn_reflns_limit_h_max 9
_diffrn_reflns_limit_h_min -9
_diffrn_reflns_limit_k_max 10
_diffrn_reflns_limit_k_min -10
_diffrn_reflns_limit_l_max 27
_diffrn_reflns_limit_l_min -27
_diffrn_reflns_number 19788
_diffrn_reflns_theta_full 25.35
_diffrn_reflns_theta_max 25.35
_diffrn_reflns_theta_min 3.35
_exptl_absorpt_coefficient_mu 0.731
_exptl_absorpt_correction_T_max 0.9987
_exptl_absorpt_correction_T_min 0.9286
_exptl_absorpt_correction_type multi-scan
_exptl_absorpt_process_details
;
CrysAlisPro, Oxford Diffraction Ltd.,
Version 1.171.34.44 (release 25-10-2010 CrysAlis171 .NET)
(compiled Oct 25 2010,18:11:34)
Empirical absorption correction using spherical harmonics,
implemented in SCALE3 ABSPACK scaling algorithm.
;
_exptl_crystal_colour 'light yellow'
_exptl_crystal_density_diffrn 1.326
_exptl_crystal_density_method 'not measured'
_exptl_crystal_description platelet
_exptl_crystal_F_000 720
_exptl_crystal_size_max 0.17
_exptl_crystal_size_mid 0.08
_exptl_crystal_size_min 0.02
_refine_diff_density_max 3.986
_refine_diff_density_min -1.075
_refine_diff_density_rms 0.144
_refine_ls_abs_structure_details 'Flack H D (1983), Acta Cryst. A39, 876-881'
_refine_ls_abs_structure_Flack 0.02(5)
_refine_ls_extinction_method none
_refine_ls_goodness_of_fit_ref 1.016
_refine_ls_hydrogen_treatment constr
_refine_ls_matrix_type full
_refine_ls_number_parameters 686
_refine_ls_number_reflns 11748
_refine_ls_number_restraints 3
_refine_ls_restrained_S_all 1.016
_refine_ls_R_factor_all 0.1022
_refine_ls_R_factor_gt 0.0759
_refine_ls_shift/su_max 0.001
_refine_ls_shift/su_mean 0
_refine_ls_structure_factor_coef Fsqd
_refine_ls_weighting_details 'calc w=1/[\s^2^(Fo^2^)+(0.0755P)^2^+0.0000P] where P=(Fo^2^+2Fc^2^)/3'
_refine_ls_weighting_scheme calc
_refine_ls_wR_factor_gt 0.1632
_refine_ls_wR_factor_ref 0.182
_reflns_number_gt 8928
_reflns_number_total 11748
_reflns_threshold_expression >2\s(I)
_cod_data_source_file c2cy20517c.txt
_cod_data_source_block miguel100511
_cod_database_code 1556327

loop_
_symmetry_equiv_pos_as_xyz
'x, y, z'

loop_
_atom_site_label
_atom_site_type_symbol
_atom_site_fract_x
_atom_site_fract_y
_atom_site_fract_z
_atom_site_U_iso_or_equiv
_atom_site_adp_type
_atom_site_occupancy
_atom_site_symmetry_multiplicity
_atom_site_calc_flag
_atom_site_refinement_flags
C1 C 1.7013(14) -0.9006(12) 1.5530(6) 0.036(3) Uani 1 1 d .
H1A H 1.6255 -0.8513 1.58 0.054 Uiso 1 1 calc R
H1B H 1.7353 -0.9947 1.5678 0.054 Uiso 1 1 calc R
H1C H 1.6465 -0.9181 1.5146 0.054 Uiso 1 1 calc R
C2 C 1.8451(11) -0.8078(11) 1.5477(4) 0.018(2) Uani 1 1 d .
C3 C 2.0082(12) -0.8325(12) 1.5613(5) 0.021(2) Uani 1 1 d .
H3 H 2.0552 -0.9196 1.5751 0.025 Uiso 1 1 calc R
C4 C 2.0892(15) -0.7040(12) 1.5506(5) 0.022(3) Uani 1 1 d .
C5 C 2.2679(12) -0.6781(13) 1.5555(5) 0.023(3) Uani 1 1 d .
H5A H 2.3123 -0.6768 1.5165 0.034 Uiso 1 1 calc R
H5B H 2.3203 -0.7569 1.5764 0.034 Uiso 1 1 calc R
H5C H 2.2897 -0.5834 1.5769 0.034 Uiso 1 1 calc R
C6 C 2.0514(19) 0.1147(15) 1.3987(7) 0.046(4) Uani 1 1 d .
H6A H 2.1328 0.1913 1.3935 0.069 Uiso 1 1 calc R
H6B H 1.9579 0.1579 1.4193 0.069 Uiso 1 1 calc R
H6C H 2.014 0.0716 1.3605 0.069 Uiso 1 1 calc R
C7 C 2.1261(14) -0.0011(11) 1.4333(5) 0.029(3) Uani 1 1 d .
C8 C 2.2778(13) -0.0217(12) 1.4568(5) 0.027(3) Uani 1 1 d .
H8 H 2.3702 0.0403 1.4539 0.032 Uiso 1 1 calc R
C9 C 2.2729(13) -0.1509(12) 1.4860(5) 0.026(3) Uani 1 1 d .
C10 C 2.4032(13) -0.2245(12) 1.5190(6) 0.035(3) Uani 1 1 d .
H10A H 2.3572 -0.2651 1.5534 0.052 Uiso 1 1 calc R
H10B H 2.4892 -0.1533 1.5314 0.052 Uiso 1 1 calc R
H10C H 2.45 -0.3042 1.4942 0.052 Uiso 1 1 calc R
C11 C 1.6910(11) -0.5939(11) 1.5096(5) 0.025(3) Uani 1 1 d .
H11A H 1.6978 -0.4901 1.525 0.03 Uiso 1 1 calc R
H11B H 1.594 -0.6383 1.5264 0.03 Uiso 1 1 calc R
C12 C 1.6665(14) -0.5977(11) 1.4445(5) 0.029(3) Uani 1 1 d .
H12A H 1.5727 -0.5346 1.4341 0.035 Uiso 1 1 calc R
H12B H 1.7655 -0.5599 1.4267 0.035 Uiso 1 1 calc R
C13 C 1.573(3) -0.7606(18) 1.3669(6) 0.082(6) Uani 1 1 d .
H13A H 1.4575 -0.7276 1.3675 0.098 Uiso 1 1 calc R
H13B H 1.5712 -0.8675 1.3561 0.098 Uiso 1 1 calc R
C14 C 1.650(3) -0.690(2) 1.3205(7) 0.082(6) Uani 1 1 d .
H14A H 1.7691 -0.7092 1.3238 0.098 Uiso 1 1 calc R
H14B H 1.6352 -0.5822 1.3277 0.098 Uiso 1 1 calc R
C15 C 1.595(2) -0.7292(17) 1.2590(6) 0.056(4) Uani 1 1 d .
H15A H 1.6323 -0.8312 1.2497 0.068 Uiso 1 1 calc R
H15B H 1.4742 -0.7317 1.2582 0.068 Uiso 1 1 calc R
C16 C 1.643(3) -0.643(2) 1.2110(8) 0.082(6) Uani 1 1 d .
H16A H 1.7633 -0.6347 1.2134 0.098 Uiso 1 1 calc R
H16B H 1.5984 -0.5432 1.2188 0.098 Uiso 1 1 calc R
C17 C 1.597(2) -0.6887(18) 1.1503(7) 0.065(5) Uani 1 1 d .
H17A H 1.6464 -0.7868 1.1421 0.078 Uiso 1 1 calc R
H17B H 1.477 -0.7029 1.1486 0.078 Uiso 1 1 calc R
C18 C 1.636(2) -0.6006(18) 1.1013(7) 0.072(5) Uani 1 1 d .
H18A H 1.5783 -0.5056 1.1067 0.086 Uiso 1 1 calc R
H18B H 1.755 -0.5791 1.104 0.086 Uiso 1 1 calc R
C19 C 1.598(3) -0.660(2) 1.0433(7) 0.086(6) Uani 1 1 d .
H19A H 1.4802 -0.6836 1.0403 0.104 Uiso 1 1 calc R
H19B H 1.6593 -0.7531 1.0369 0.104 Uiso 1 1 calc R
C20 C 1.638(2) -0.560(2) 0.9942(8) 0.085(6) Uani 1 1 d .
H20A H 1.5537 -0.4839 0.9915 0.128 Uiso 1 1 calc R
H20B H 1.6421 -0.6184 0.9571 0.128 Uiso 1 1 calc R
H20C H 1.7451 -0.5125 1.0028 0.128 Uiso 1 1 calc R
C21 C 1.8594(15) -0.1475(14) 1.4341(5) 0.037(3) Uani 1 1 d .
H21A H 1.802 -0.0528 1.4299 0.044 Uiso 1 1 calc R
H21B H 1.8119 -0.1949 1.4673 0.044 Uiso 1 1 calc R
C22 C 1.8291(16) -0.2438(13) 1.3798(5) 0.039(3) Uani 1 1 d .
H22A H 1.9013 -0.331 1.3801 0.047 Uiso 1 1 calc R
H22B H 1.7139 -0.2779 1.3777 0.047 Uiso 1 1 calc R
C23 C 1.8547(17) -0.2456(15) 1.2777(5) 0.043(3) Uani 1 1 d .
H23A H 1.7497 -0.2999 1.2733 0.052 Uiso 1 1 calc R
H23B H 1.945 -0.3181 1.2765 0.052 Uiso 1 1 calc R
C24 C 1.8692(17) -0.1468(15) 1.2292(5) 0.041(3) Uani 1 1 d .
H24A H 1.7753 -0.078 1.2307 0.049 Uiso 1 1 calc R
H24B H 1.9698 -0.0873 1.2367 0.049 Uiso 1 1 calc R
C25 C 1.875(2) -0.2149(15) 1.1694(6) 0.058(4) Uani 1 1 d .
H25A H 1.7772 -0.2784 1.1622 0.07 Uiso 1 1 calc R
H25B H 1.9725 -0.279 1.1669 0.07 Uiso 1 1 calc R
C26 C 1.881(2) -0.1072(15) 1.1209(6) 0.063(5) Uani 1 1 d .
H26A H 1.7799 -0.0467 1.1222 0.076 Uiso 1 1 calc R
H26B H 1.9747 -0.04 1.1295 0.076 Uiso 1 1 calc R
C27 C 1.895(2) -0.1725(16) 1.0616(5) 0.056(4) Uani 1 1 d .
H27A H 1.8038 -0.2429 1.0533 0.067 Uiso 1 1 calc R
H27B H 1.9985 -0.2289 1.0595 0.067 Uiso 1 1 calc R
C28 C 1.8927(19) -0.0629(14) 1.0142(6) 0.047(4) Uani 1 1 d .
H28A H 1.7899 -0.0057 1.0173 0.057 Uiso 1 1 calc R
H28B H 1.9843 0.0068 1.0229 0.057 Uiso 1 1 calc R
C29 C 1.905(2) -0.1202(15) 0.9538(6) 0.055(4) Uani 1 1 d .
H29A H 1.8165 -0.1933 0.9449 0.066 Uiso 1 1 calc R
H29B H 2.0107 -0.1716 0.9494 0.066 Uiso 1 1 calc R
C30 C 1.892(2) -0.0010(16) 0.9093(6) 0.058(4) Uani 1 1 d .
H30A H 1.7806 0.04 0.909 0.087 Uiso 1 1 calc R
H30B H 1.9149 -0.0445 0.8704 0.087 Uiso 1 1 calc R
H30C H 1.9708 0.0774 0.9201 0.087 Uiso 1 1 calc R
C31 C 1.2071(14) -0.3712(13) 0.6839(5) 0.035(3) Uani 1 1 d .
H31A H 1.1271 -0.4201 0.6566 0.053 Uiso 1 1 calc R
H31B H 1.2355 -0.2751 0.6701 0.053 Uiso 1 1 calc R
H31C H 1.16 -0.3576 0.7226 0.053 Uiso 1 1 calc R
C32 C 1.3550(11) -0.4618(11) 0.6876(4) 0.0176(14) Uani 1 1 d .
C33 C 1.5168(12) -0.4399(12) 0.6741(4) 0.0176(14) Uani 1 1 d .
H33 H 1.56 -0.3537 0.6591 0.021 Uiso 1 1 calc R
C34 C 1.6050(13) -0.5651(12) 0.6860(5) 0.0176(14) Uani 1 1 d .
C35 C 1.7820(13) -0.5909(14) 0.6805(6) 0.028(3) Uani 1 1 d .
H35A H 1.8383 -0.5655 0.7181 0.041 Uiso 1 1 calc R
H35B H 1.8243 -0.5296 0.6508 0.041 Uiso 1 1 calc R
H35C H 1.8011 -0.6947 0.6691 0.041 Uiso 1 1 calc R
C36 C 1.606(2) -1.3895(15) 0.8363(7) 0.050(4) Uani 1 1 d .
H36A H 1.537 -1.348 0.8674 0.074 Uiso 1 1 calc R
H36B H 1.7009 -1.4382 0.8536 0.074 Uiso 1 1 calc R
H36C H 1.5421 -1.4613 0.8114 0.074 Uiso 1 1 calc R
C37 C 1.6628(14) -1.2686(12) 0.8004(5) 0.0300(16) Uani 1 1 d .
C38 C 1.8115(14) -1.2467(12) 0.7764(5) 0.0300(16) Uani 1 1 d .
H38 H 1.9044 -1.309 0.7786 0.036 Uiso 1 1 calc R
C39 C 1.8014(14) -1.1156(12) 0.7479(5) 0.0300(16) Uani 1 1 d .
C40 C 1.9217(14) -1.0365(13) 0.7142(6) 0.042(3) Uani 1 1 d .
H40A H 1.8718 -0.9465 0.7007 0.063 Uiso 1 1 calc R
H40B H 1.9544 -1.0997 0.6805 0.063 Uiso 1 1 calc R
H40C H 2.0184 -1.0113 0.7391 0.063 Uiso 1 1 calc R
C41 C 1.2110(13) -0.6800(12) 0.7282(5) 0.030(2) Uani 1 1 d .
H41A H 1.2174 -0.7839 0.7132 0.035 Uiso 1 1 calc R
H41B H 1.1095 -0.6379 0.7115 0.035 Uiso 1 1 calc R
C42 C 1.1995(13) -0.6750(12) 0.7932(5) 0.030(2) Uani 1 1 d .
H42A H 1.1123 -0.7425 0.8041 0.035 Uiso 1 1 calc R
H42B H 1.3045 -0.7069 0.811 0.035 Uiso 1 1 calc R
C43 C 1.186(3) -0.4959(16) 0.8754(7) 0.077(6) Uani 1 1 d .
H43A H 1.1415 -0.3965 0.885 0.093 Uiso 1 1 calc R
H43B H 1.3054 -0.4914 0.8842 0.093 Uiso 1 1 calc R
C44 C 1.114(2) -0.5971(17) 0.9150(6) 0.066(5) Uani 1 1 d .
H44A H 1.1672 -0.6943 0.9096 0.079 Uiso 1 1 calc R
H44B H 0.9959 -0.6099 0.9047 0.079 Uiso 1 1 calc R
C45 C 1.133(2) -0.5425(17) 0.9782(6) 0.057(4) Uani 1 1 d .
H45A H 1.2457 -0.5049 0.985 0.069 Uiso 1 1 calc R
H45B H 1.0576 -0.4581 0.9848 0.069 Uiso 1 1 calc R
C46 C 1.101(2) -0.6498(17) 1.0228(6) 0.061(4) Uani 1 1 d .
H46A H 1.1749 -0.735 1.0167 0.073 Uiso 1 1 calc R
H46B H 0.9869 -0.6862 1.0172 0.073 Uiso 1 1 calc R
C47 C 1.125(2) -0.5862(16) 1.0852(6) 0.058(4) Uani 1 1 d .
H47A H 1.0487 -0.5025 1.0911 0.069 Uiso 1 1 calc R
H47B H 1.2376 -0.5464 1.0898 0.069 Uiso 1 1 calc R
C48 C 1.0995(18) -0.6910(15) 1.1336(6) 0.047(3) Uani 1 1 d .
H48A H 0.9871 -0.7313 1.1289 0.056 Uiso 1 1 calc R
H48B H 1.1763 -0.7744 1.128 0.056 Uiso 1 1 calc R
C49 C 1.123(2) -0.6272(19) 1.1943(7) 0.071(5) Uani 1 1 d .
H49A H 1.0432 -0.5458 1.2 0.085 Uiso 1 1 calc R
H49B H 1.2336 -0.5837 1.1983 0.085 Uiso 1 1 calc R
C50 C 1.104(2) -0.7284(17) 1.2427(7) 0.068(5) Uani 1 1 d .
H50A H 0.9886 -0.7571 1.2447 0.101 Uiso 1 1 calc R
H50B H 1.1395 -0.6778 1.2798 0.101 Uiso 1 1 calc R
H50C H 1.1709 -0.8163 1.2353 0.101 Uiso 1 1 calc R
C51 C 1.3969(13) -1.1290(13) 0.7985(5) 0.026(3) Uani 1 1 d .
H51A H 1.3401 -1.2235 0.8026 0.031 Uiso 1 1 calc R
H51B H 1.3456 -1.0823 0.7648 0.031 Uiso 1 1 calc R
C52 C 1.3741(15) -1.0313(13) 0.8524(5) 0.033(3) Uani 1 1 d .
H52A H 1.4515 -0.9477 0.8535 0.039 Uiso 1 1 calc R
H52B H 1.2612 -0.9919 0.8527 0.039 Uiso 1 1 calc R
C53 C 1.3972(18) -1.0336(14) 0.9559(5) 0.043(3) Uani 1 1 d .
H53A H 1.2944 -0.9761 0.9578 0.052 Uiso 1 1 calc R
H53B H 1.4907 -0.9644 0.9605 0.052 Uiso 1 1 calc R
C54 C 1.405(2) -1.1411(15) 1.0040(6) 0.051(4) Uani 1 1 d .
H54A H 1.314 -1.2128 0.9974 0.061 Uiso 1 1 calc R
H54B H 1.509 -1.1963 1.0019 0.061 Uiso 1 1 calc R
C55 C 1.392(2) -1.0657(15) 1.0645(6) 0.057(4) Uani 1 1 d .
H55A H 1.2906 -1.0068 1.0662 0.068 Uiso 1 1 calc R
H55B H 1.4862 -0.9978 1.072 0.068 Uiso 1 1 calc R
C56 C 1.392(2) -1.1758(16) 1.1116(5) 0.057(4) Uani 1 1 d .
H56A H 1.2989 -1.2445 1.1033 0.068 Uiso 1 1 calc R
H56B H 1.4939 -1.2341 1.1096 0.068 Uiso 1 1 calc R
C57 C 1.378(2) -1.1085(15) 1.1729(6) 0.056(4) Uani 1 1 d .
H57A H 1.473 -1.0427 1.1817 0.067 Uiso 1 1 calc R
H57B H 1.2781 -1.047 1.1745 0.067 Uiso 1 1 calc R
C58 C 1.3709(19) -1.2160(15) 1.2198(6) 0.050(4) Uani 1 1 d .
H58A H 1.271 -1.2764 1.2122 0.06 Uiso 1 1 calc R
H58B H 1.4659 -1.2829 1.2154 0.06 Uiso 1 1 calc R
C59 C 1.3703(18) -1.1583(16) 1.2813(6) 0.050(4) Uani 1 1 d .
H59A H 1.278 -1.0886 1.2861 0.06 Uiso 1 1 calc R
H59B H 1.4729 -1.1026 1.2904 0.06 Uiso 1 1 calc R
C60 C 1.355(2) -1.2750(18) 1.3247(6) 0.060(4) Uani 1 1 d .
H60A H 1.2546 -1.3316 1.3159 0.09 Uiso 1 1 calc R
H60B H 1.3514 -1.2282 1.3642 0.09 Uiso 1 1 calc R
H60C H 1.4499 -1.3409 1.3222 0.09 Uiso 1 1 calc R
N1 N 1.9872(9) -0.6071(10) 1.5305(4) 0.020(2) Uani 1 1 d .
N2 N 1.8331(11) -0.6688(11) 1.5285(4) 0.023(2) Uani 1 1 d .
N3 N 2.1184(10) -0.2069(9) 1.4803(4) 0.022(2) Uani 1 1 d .
N4 N 2.0299(14) -0.1187(13) 1.4471(6) 0.031(3) Uani 1 1 d .
N5 N 1.5034(10) -0.6633(9) 0.7056(3) 0.0136(18) Uani 1 1 d .
N6 N 1.3498(9) -0.6016(9) 0.7080(4) 0.0140(19) Uani 1 1 d .
N7 N 1.6464(10) -1.0606(9) 0.7541(4) 0.0177(19) Uani 1 1 d .
N8 N 1.5671(12) -1.1575(11) 0.7873(4) 0.018(2) Uani 1 1 d .
O1 O 1.6365(10) -0.7421(9) 1.4233(3) 0.037(2) Uani 1 1 d .
O2 O 1.8612(11) -0.1632(9) 1.3314(3) 0.039(2) Uani 1 1 d .
O3 O 1.1628(11) -0.5269(9) 0.8143(4) 0.044(2) Uani 1 1 d .
O4 O 1.4038(10) -1.1163(9) 0.9018(3) 0.039(2) Uani 1 1 d .
Cl1 Cl 1.8975(3) -0.2897(3) 1.57768(12) 0.0237(6) Uani 1 1 d .
Cl2 Cl 2.1789(4) -0.5117(3) 1.42586(13) 0.0330(7) Uani 1 1 d .
Cl3 Cl 1.7142(4) -0.7600(3) 0.80893(14) 0.0365(7) Uani 1 1 d .
Cl4 Cl 1.4056(3) -0.9816(3) 0.65707(11) 0.0241(6) Uani 1 1 d .
Pd1 Pd 2.04288(7) -0.40478(7) 1.50388(4) 0.0180(2) Uani 1 1 d .
Pd2 Pd 1.56512(7) -0.86592(7) 0.73113(4) 0.0192(2) Uani 1 1 d .

loop_
_atom_site_aniso_label
_atom_site_aniso_U_11
_atom_site_aniso_U_22
_atom_site_aniso_U_33
_atom_site_aniso_U_23
_atom_site_aniso_U_13
_atom_site_aniso_U_12
C1 0.039(7) 0.014(6) 0.056(8) 0.004(6) 0.015(6) -0.013(5)
C2 0.013(5) 0.018(6) 0.024(6) -0.001(4) 0.011(4) -0.005(4)
C3 0.011(5) 0.015(6) 0.037(7) 0.003(5) -0.001(5) 0.000(4)
C4 0.035(7) 0.006(6) 0.025(6) -0.002(5) 0.004(5) -0.005(5)
C5 0.007(5) 0.037(7) 0.024(6) 0.010(5) 0.001(5) 0.013(5)
C6 0.078(11) 0.014(7) 0.046(9) 0.002(6) 0.002(8) -0.005(7)
C7 0.045(7) 0.007(5) 0.035(7) 0.006(5) 0.014(6) -0.008(5)
C8 0.024(6) 0.012(6) 0.044(7) -0.005(5) 0.005(5) 0.000(5)
C9 0.024(6) 0.017(6) 0.035(7) -0.009(5) 0.008(5) -0.004(5)
C10 0.020(6) 0.014(6) 0.070(9) -0.001(6) 0.009(6) -0.002(5)
C11 0.006(5) 0.011(5) 0.057(8) -0.003(5) -0.007(5) 0.007(4)
C12 0.029(6) 0.011(6) 0.047(7) 0.007(5) -0.010(5) -0.002(5)
C13 0.16(2) 0.045(10) 0.036(9) -0.003(8) -0.017(11) -0.028(11)
C14 0.137(18) 0.064(12) 0.045(10) 0.009(9) -0.015(11) 0.007(12)
C15 0.085(12) 0.045(9) 0.039(8) -0.007(7) 0.005(8) -0.001(8)
C16 0.097(14) 0.083(14) 0.066(12) 0.024(11) -0.024(11) -0.015(12)
C17 0.084(12) 0.049(10) 0.059(11) -0.026(8) 0.004(9) -0.010(9)
C18 0.098(14) 0.043(10) 0.076(13) 0.024(9) -0.011(11) -0.001(9)
C19 0.16(2) 0.050(11) 0.050(11) -0.006(9) 0.002(12) -0.018(12)
C20 0.112(16) 0.058(12) 0.087(14) 0.027(10) -0.021(12) 0.016(11)
C21 0.046(8) 0.038(8) 0.028(7) 0.004(6) 0.001(6) 0.010(6)
C22 0.054(8) 0.026(7) 0.040(8) 0.018(6) 0.004(6) -0.018(6)
C23 0.053(8) 0.042(8) 0.032(7) -0.010(6) 0.001(6) -0.011(7)
C24 0.052(8) 0.042(8) 0.029(7) 0.006(6) 0.002(6) 0.002(6)
C25 0.095(12) 0.037(8) 0.042(8) -0.002(7) -0.012(8) -0.014(8)
C26 0.128(15) 0.026(8) 0.035(8) 0.012(6) -0.020(9) -0.011(8)
C27 0.096(12) 0.048(9) 0.023(7) -0.010(6) 0.014(7) 0.015(8)
C28 0.080(10) 0.022(7) 0.040(8) 0.006(6) 0.001(7) -0.007(7)
C29 0.097(12) 0.032(8) 0.036(8) 0.001(6) 0.012(8) -0.001(8)
C30 0.087(12) 0.048(9) 0.040(8) 0.013(7) -0.012(8) -0.011(8)
C31 0.030(6) 0.032(7) 0.043(7) 0.007(6) -0.012(6) 0.020(5)
C32 0.013(3) 0.017(3) 0.023(3) 0.000(3) -0.006(3) -0.003(2)
C33 0.013(3) 0.017(3) 0.023(3) 0.000(3) -0.006(3) -0.003(2)
C34 0.013(3) 0.017(3) 0.023(3) 0.000(3) -0.006(3) -0.003(2)
C35 0.017(6) 0.023(7) 0.043(8) -0.001(6) 0.000(5) 0.009(5)
C36 0.091(12) 0.014(7) 0.044(9) 0.002(6) 0.003(8) 0.012(7)
C37 0.034(4) 0.011(3) 0.045(4) -0.001(3) -0.003(3) 0.011(3)
C38 0.034(4) 0.011(3) 0.045(4) -0.001(3) -0.003(3) 0.011(3)
C39 0.034(4) 0.011(3) 0.045(4) -0.001(3) -0.003(3) 0.011(3)
C40 0.019(6) 0.027(7) 0.081(10) 0.004(7) 0.006(6) 0.008(5)
C41 0.018(4) 0.020(4) 0.052(5) 0.004(4) 0.018(4) -0.009(3)
C42 0.018(4) 0.020(4) 0.052(5) 0.004(4) 0.018(4) -0.009(3)
C43 0.134(17) 0.026(9) 0.073(12) -0.006(8) 0.044(12) 0.003(10)
C44 0.116(15) 0.041(9) 0.041(9) -0.001(7) 0.019(9) -0.013(9)
C45 0.075(11) 0.045(10) 0.054(10) 0.009(8) 0.019(9) -0.004(8)
C46 0.103(14) 0.039(9) 0.040(9) 0.000(7) 0.011(9) 0.009(9)
C47 0.088(12) 0.028(8) 0.058(10) -0.001(7) 0.019(9) 0.008(8)
C48 0.062(9) 0.035(8) 0.044(9) 0.007(6) 0.011(7) -0.003(7)
C49 0.108(14) 0.055(11) 0.052(10) 0.020(8) 0.010(10) 0.029(10)
C50 0.104(14) 0.045(10) 0.057(10) 0.023(8) 0.018(10) 0.005(9)
C51 0.025(6) 0.031(7) 0.024(6) 0.018(5) 0.006(5) 0.002(5)
C52 0.035(7) 0.024(6) 0.040(7) 0.010(5) 0.010(5) 0.018(5)
C53 0.061(9) 0.035(8) 0.034(7) 0.008(6) 0.004(6) 0.018(7)
C54 0.076(10) 0.036(8) 0.040(8) 0.006(6) -0.002(7) 0.008(7)
C55 0.106(13) 0.028(8) 0.038(8) 0.011(6) 0.008(8) 0.002(8)
C56 0.097(12) 0.047(9) 0.025(7) 0.002(6) 0.004(7) -0.003(8)
C57 0.097(12) 0.031(8) 0.039(8) 0.005(6) -0.003(8) -0.004(8)
C58 0.074(10) 0.034(8) 0.042(8) -0.002(6) 0.006(7) -0.014(7)
C59 0.058(9) 0.053(9) 0.041(8) 0.018(7) 0.000(7) -0.008(7)
C60 0.076(11) 0.066(11) 0.041(8) 0.012(8) 0.019(8) 0.002(9)
N1 0.003(4) 0.019(5) 0.036(6) -0.004(4) 0.001(4) 0.004(4)
N2 0.014(5) 0.021(5) 0.034(6) -0.001(5) -0.003(4) -0.009(4)
N3 0.021(5) 0.003(4) 0.041(6) 0.001(4) -0.003(4) 0.000(4)
N4 0.034(7) 0.014(6) 0.044(8) 0.009(6) 0.003(6) 0.001(5)
N5 0.014(5) 0.010(5) 0.016(4) -0.004(4) -0.002(4) 0.004(3)
N6 0.012(4) 0.016(5) 0.015(5) 0.001(4) 0.005(4) 0.001(3)
N7 0.020(5) 0.009(4) 0.023(5) -0.007(4) 0.001(4) 0.004(4)
N8 0.029(6) 0.020(6) 0.005(5) -0.004(4) -0.004(4) -0.004(5)
O1 0.047(5) 0.026(5) 0.038(5) 0.005(4) -0.012(4) -0.006(4)
O2 0.065(6) 0.034(5) 0.017(4) -0.001(4) -0.006(4) -0.006(4)
O3 0.054(6) 0.026(5) 0.053(6) 0.003(4) 0.019(5) 0.012(4)
O4 0.059(6) 0.025(5) 0.033(5) 0.010(4) 0.006(4) 0.016(4)
Cl1 0.0256(14) 0.0194(14) 0.0262(15) 0.0012(11) 0.0027(11) 0.0058(11)
Cl2 0.0464(18) 0.0208(15) 0.0328(17) 0.0035(13) 0.0158(14) -0.0043(13)
Cl3 0.0447(18) 0.0220(16) 0.0413(18) -0.0016(13) -0.0147(15) 0.0021(13)
Cl4 0.0280(14) 0.0207(14) 0.0236(14) 0.0014(11) -0.0006(11) -0.0056(11)
Pd1 0.0174(4) 0.0117(4) 0.0252(5) 0.0030(3) 0.0031(3) -0.0016(3)
Pd2 0.0195(4) 0.0126(4) 0.0253(5) 0.0013(3) -0.0005(3) 0.0035(3)

loop_
_atom_type_symbol
_atom_type_description
_atom_type_scat_dispersion_real
_atom_type_scat_dispersion_imag
_atom_type_scat_source
C C 0.0033 0.0016 'International Tables Vol C Tables 4.2.6.8 and 6.1.1.4'
H H 0 0 'International Tables Vol C Tables 4.2.6.8 and 6.1.1.4'
N N 0.0061 0.0033 'International Tables Vol C Tables 4.2.6.8 and 6.1.1.4'
O O 0.0106 0.006 'International Tables Vol C Tables 4.2.6.8 and 6.1.1.4'
Cl Cl 0.1484 0.1585 'International Tables Vol C Tables 4.2.6.8 and 6.1.1.4'
Pd Pd -0.9988 1.0072 'International Tables Vol C Tables 4.2.6.8 and 6.1.1.4'

loop_
_geom_angle_atom_site_label_1
_geom_angle_atom_site_label_2
_geom_angle_atom_site_label_3
_geom_angle
C2 C1 H1A 109.5
C2 C1 H1B 109.5
H1A C1 H1B 109.5
C2 C1 H1C 109.5
H1A C1 H1C 109.5
H1B C1 H1C 109.5
N2 C2 C3 107.3(9)
N2 C2 C1 122.0(10)
C3 C2 C1 130.6(10)
C2 C3 C4 105.8(10)
C2 C3 H3 127.1
C4 C3 H3 127.1
N1 C4 C3 110.9(10)
N1 C4 C5 122.3(10)
C3 C4 C5 126.6(10)
C4 C5 H5A 109.5
C4 C5 H5B 109.5
H5A C5 H5B 109.5
C4 C5 H5C 109.5
H5A C5 H5C 109.5
H5B C5 H5C 109.5
C7 C6 H6A 109.5
C7 C6 H6B 109.5
H6A C6 H6B 109.5
C7 C6 H6C 109.5
H6A C6 H6C 109.5
H6B C6 H6C 109.5
C8 C7 N4 107.4(10)
C8 C7 C6 133.8(11)
N4 C7 C6 118.9(12)
C7 C8 C9 107.1(10)
C7 C8 H8 126.4
C9 C8 H8 126.4
N3 C9 C8 108.5(10)
N3 C9 C10 121.5(10)
C8 C9 C10 130.0(10)
C9 C10 H10A 109.5
C9 C10 H10B 109.5
H10A C10 H10B 109.5
C9 C10 H10C 109.5
H10A C10 H10C 109.5
H10B C10 H10C 109.5
N2 C11 C12 113.9(9)
N2 C11 H11A 108.8
C12 C11 H11A 108.8
N2 C11 H11B 108.8
C12 C11 H11B 108.8
H11A C11 H11B 107.7
O1 C12 C11 109.0(9)
O1 C12 H12A 109.9
C11 C12 H12A 109.9
O1 C12 H12B 109.9
C11 C12 H12B 109.9
H12A C12 H12B 108.3
O1 C13 C14 120.0(15)
O1 C13 H13A 107.3
C14 C13 H13A 107.3
O1 C13 H13B 107.3
C14 C13 H13B 107.3
H13A C13 H13B 106.9
C13 C14 C15 118.8(17)
C13 C14 H14A 107.6
C15 C14 H14A 107.6
C13 C14 H14B 107.6
C15 C14 H14B 107.6
H14A C14 H14B 107
C16 C15 C14 122.0(16)
C16 C15 H15A 106.8
C14 C15 H15A 106.8
C16 C15 H15B 106.8
C14 C15 H15B 106.8
H15A C15 H15B 106.7
C15 C16 C17 121.6(16)
C15 C16 H16A 106.9
C17 C16 H16A 106.9
C15 C16 H16B 106.9
C17 C16 H16B 106.9
H16A C16 H16B 106.7
C18 C17 C16 122.8(15)
C18 C17 H17A 106.6
C16 C17 H17A 106.6
C18 C17 H17B 106.6
C16 C17 H17B 106.6
H17A C17 H17B 106.6
C19 C18 C17 118.5(15)
C19 C18 H18A 107.7
C17 C18 H18A 107.7
C19 C18 H18B 107.7
C17 C18 H18B 107.7
H18A C18 H18B 107.1
C18 C19 C20 115.6(16)
C18 C19 H19A 108.4
C20 C19 H19A 108.4
C18 C19 H19B 108.4
C20 C19 H19B 108.4
H19A C19 H19B 107.4
C19 C20 H20A 109.5
C19 C20 H20B 109.5
H20A C20 H20B 109.5
C19 C20 H20C 109.5
H20A C20 H20C 109.5
H20B C20 H20C 109.5
N4 C21 C22 113.5(11)
N4 C21 H21A 108.9
C22 C21 H21A 108.9
N4 C21 H21B 108.9
C22 C21 H21B 108.9
H21A C21 H21B 107.7
O2 C22 C21 108.8(10)
O2 C22 H22A 109.9
C21 C22 H22A 109.9
O2 C22 H22B 109.9
C21 C22 H22B 109.9
H22A C22 H22B 108.3
O2 C23 C24 110.0(11)
O2 C23 H23A 109.7
C24 C23 H23A 109.7
O2 C23 H23B 109.7
C24 C23 H23B 109.7
H23A C23 H23B 108.2
C25 C24 C23 117.7(11)
C25 C24 H24A 107.9
C23 C24 H24A 107.9
C25 C24 H24B 107.9
C23 C24 H24B 107.9
H24A C24 H24B 107.2
C24 C25 C26 115.4(12)
C24 C25 H25A 108.4
C26 C25 H25A 108.4
C24 C25 H25B 108.4
C26 C25 H25B 108.4
H25A C25 H25B 107.5
C27 C26 C25 116.2(12)
C27 C26 H26A 108.2
C25 C26 H26A 108.2
C27 C26 H26B 108.2
C25 C26 H26B 108.2
H26A C26 H26B 107.4
C26 C27 C28 114.9(12)
C26 C27 H27A 108.6
C28 C27 H27A 108.6
C26 C27 H27B 108.6
C28 C27 H27B 108.6
H27A C27 H27B 107.5
C29 C28 C27 118.0(11)
C29 C28 H28A 107.8
C27 C28 H28A 107.8
C29 C28 H28B 107.8
C27 C28 H28B 107.8
H28A C28 H28B 107.1
C28 C29 C30 113.7(12)
C28 C29 H29A 108.8
C30 C29 H29A 108.8
C28 C29 H29B 108.8
C30 C29 H29B 108.8
H29A C29 H29B 107.7
C29 C30 H30A 109.5
C29 C30 H30B 109.5
H30A C30 H30B 109.5
C29 C30 H30C 109.5
H30A C30 H30C 109.5
H30B C30 H30C 109.5
C32 C31 H31A 109.5
C32 C31 H31B 109.5
H31A C31 H31B 109.5
C32 C31 H31C 109.5
H31A C31 H31C 109.5
H31B C31 H31C 109.5
C33 C32 N6 105.4(9)
C33 C32 C31 133.4(10)
N6 C32 C31 121.2(9)
C32 C33 C34 108.5(10)
C32 C33 H33 125.8
C34 C33 H33 125.8
N5 C34 C33 108.7(9)
N5 C34 C35 123.2(10)
C33 C34 C35 128.1(10)
C34 C35 H35A 109.5
C34 C35 H35B 109.5
H35A C35 H35B 109.5
C34 C35 H35C 109.5
H35A C35 H35C 109.5
H35B C35 H35C 109.5
C37 C36 H36A 109.5
C37 C36 H36B 109.5
H36A C36 H36B 109.5
C37 C36 H36C 109.5
H36A C36 H36C 109.5
H36B C36 H36C 109.5
N8 C37 C38 107.5(11)
N8 C37 C36 122.1(11)
C38 C37 C36 130.4(11)
C37 C38 C39 107.5(10)
C37 C38 H38 126.3
C39 C38 H38 126.3
N7 C39 C38 107.9(10)
N7 C39 C40 119.9(10)
C38 C39 C40 132.2(10)
C39 C40 H40A 109.5
C39 C40 H40B 109.5
H40A C40 H40B 109.5
C39 C40 H40C 109.5
H40A C40 H40C 109.5
H40B C40 H40C 109.5
N6 C41 C42 114.2(9)
N6 C41 H41A 108.7
C42 C41 H41A 108.7
N6 C41 H41B 108.7
C42 C41 H41B 108.7
H41A C41 H41B 107.6
O3 C42 C41 108.9(10)
O3 C42 H42A 109.9
C41 C42 H42A 109.9
O3 C42 H42B 109.9
C41 C42 H42B 109.9
H42A C42 H42B 108.3
O3 C43 C44 118.3(14)
O3 C43 H43A 107.7
C44 C43 H43A 107.7
O3 C43 H43B 107.7
C44 C43 H43B 107.7
H43A C43 H43B 107.1
C43 C44 C45 112.5(13)
C43 C44 H44A 109.1
C45 C44 H44A 109.1
C43 C44 H44B 109.1
C45 C44 H44B 109.1
H44A C44 H44B 107.8
C46 C45 C44 117.2(13)
C46 C45 H45A 108
C44 C45 H45A 108
C46 C45 H45B 108
C44 C45 H45B 108
H45A C45 H45B 107.2
C45 C46 C47 113.6(13)
C45 C46 H46A 108.8
C47 C46 H46A 108.8
C45 C46 H46B 108.8
C47 C46 H46B 108.8
H46A C46 H46B 107.7
C46 C47 C48 116.8(13)
C46 C47 H47A 108.1
C48 C47 H47A 108.1
C46 C47 H47B 108.1
C48 C47 H47B 108.1
H47A C47 H47B 107.3
C49 C48 C47 116.3(13)
C49 C48 H48A 108.2
C47 C48 H48A 108.2
C49 C48 H48B 108.2
C47 C48 H48B 108.2
H48A C48 H48B 107.4
C48 C49 C50 117.5(15)
C48 C49 H49A 107.9
C50 C49 H49A 107.9
C48 C49 H49B 107.9
C50 C49 H49B 107.9
H49A C49 H49B 107.2
C49 C50 H50A 109.5
C49 C50 H50B 109.5
H50A C50 H50B 109.5
C49 C50 H50C 109.5
H50A C50 H50C 109.5
H50B C50 H50C 109.5
N8 C51 C52 112.6(10)
N8 C51 H51A 109.1
C52 C51 H51A 109.1
N8 C51 H51B 109.1
C52 C51 H51B 109.1
H51A C51 H51B 107.8
O4 C52 C51 108.2(9)
O4 C52 H52A 110.1
C51 C52 H52A 110.1
O4 C52 H52B 110.1
C51 C52 H52B 110.1
H52A C52 H52B 108.4
O4 C53 C54 107.7(10)
O4 C53 H53A 110.2
C54 C53 H53A 110.2
O4 C53 H53B 110.2
C54 C53 H53B 110.2
H53A C53 H53B 108.5
C55 C54 C53 112.8(11)
C55 C54 H54A 109
C53 C54 H54A 109
C55 C54 H54B 109
C53 C54 H54B 109
H54A C54 H54B 107.8
C54 C55 C56 111.9(11)
C54 C55 H55A 109.2
C56 C55 H55A 109.2
C54 C55 H55B 109.2
C56 C55 H55B 109.2
H55A C55 H55B 107.9
C57 C56 C55 114.8(12)
C57 C56 H56A 108.6
C55 C56 H56A 108.6
C57 C56 H56B 108.6
C55 C56 H56B 108.6
H56A C56 H56B 107.5
C58 C57 C56 115.5(11)
C58 C57 H57A 108.4
C56 C57 H57A 108.4
C58 C57 H57B 108.4
C56 C57 H57B 108.4
H57A C57 H57B 107.5
C59 C58 C57 118.6(12)
C59 C58 H58A 107.7
C57 C58 H58A 107.7
C59 C58 H58B 107.7
C57 C58 H58B 107.7
H58A C58 H58B 107.1
C58 C59 C60 114.3(13)
C58 C59 H59A 108.7
C60 C59 H59A 108.7
C58 C59 H59B 108.7
C60 C59 H59B 108.7
H59A C59 H59B 107.6
C59 C60 H60A 109.5
C59 C60 H60B 109.5
H60A C60 H60B 109.5
C59 C60 H60C 109.5
H60A C60 H60C 109.5
H60B C60 H60C 109.5
C4 N1 N2 107.4(9)
C4 N1 Pd1 127.2(8)
N2 N1 Pd1 125.4(7)
C2 N2 N1 108.5(9)
C2 N2 C11 128.4(9)
N1 N2 C11 123.1(9)
N4 N3 C9 107.6(10)
N4 N3 Pd1 124.6(7)
C9 N3 Pd1 127.0(7)
N3 N4 C7 109.3(10)
N3 N4 C21 120.9(11)
C7 N4 C21 129.7(11)
C34 N5 N6 108.2(8)
C34 N5 Pd2 126.2(7)
N6 N5 Pd2 125.6(6)
N5 N6 C32 109.3(8)
N5 N6 C41 122.0(9)
C32 N6 C41 128.7(9)
C39 N7 N8 105.5(9)
C39 N7 Pd2 126.8(7)
N8 N7 Pd2 127.0(7)
C37 N8 N7 111.5(10)
C37 N8 C51 131.1(11)
N7 N8 C51 117.2(9)
C13 O1 C12 116.2(10)
C22 O2 C23 114.6(9)
C43 O3 C42 115.7(10)
C53 O4 C52 113.8(9)
N3 Pd1 N1 174.9(4)
N3 Pd1 Cl1 89.7(3)
N1 Pd1 Cl1 91.8(2)
N3 Pd1 Cl2 88.5(3)
N1 Pd1 Cl2 90.3(2)
Cl1 Pd1 Cl2 176.38(12)
N7 Pd2 N5 174.8(4)
N7 Pd2 Cl3 88.1(2)
N5 Pd2 Cl3 90.0(2)
N7 Pd2 Cl4 89.9(2)
N5 Pd2 Cl4 92.3(2)
Cl3 Pd2 Cl4 176.17(12)

loop_
_geom_bond_atom_site_label_1
_geom_bond_atom_site_label_2
_geom_bond_distance
C1 C2 1.462(14)
C1 H1A 0.98
C1 H1B 0.98
C1 H1C 0.98
C2 N2 1.370(14)
C2 C3 1.380(14)
C3 C4 1.385(15)
C3 H3 0.95
C4 N1 1.308(14)
C4 C5 1.479(15)
C5 H5A 0.98
C5 H5B 0.98
C5 H5C 0.98
C6 C7 1.480(17)
C6 H6A 0.98
C6 H6B 0.98
C6 H6C 0.98
C7 C8 1.353(15)
C7 N4 1.389(16)
C8 C9 1.393(16)
C8 H8 0.95
C9 N3 1.361(14)
C9 C10 1.473(16)
C10 H10A 0.98
C10 H10B 0.98
C10 H10C 0.98
C11 N2 1.417(13)
C11 C12 1.503(16)
C11 H11A 0.99
C11 H11B 0.99
C12 O1 1.393(13)
C12 H12A 0.99
C12 H12B 0.99
C13 O1 1.383(16)
C13 C14 1.44(2)
C13 H13A 0.99
C13 H13B 0.99
C14 C15 1.49(2)
C14 H14A 0.99
C14 H14B 0.99
C15 C16 1.45(2)
C15 H15A 0.99
C15 H15B 0.99
C16 C17 1.47(2)
C16 H16A 0.99
C16 H16B 0.99
C17 C18 1.47(2)
C17 H17A 0.99
C17 H17B 0.99
C18 C19 1.43(2)
C18 H18A 0.99
C18 H18B 0.99
C19 C20 1.54(2)
C19 H19A 0.99
C19 H19B 0.99
C20 H20A 0.98
C20 H20B 0.98
C20 H20C 0.98
C21 N4 1.437(17)
C21 C22 1.494(16)
C21 H21A 0.99
C21 H21B 0.99
C22 O2 1.403(13)
C22 H22A 0.99
C22 H22B 0.99
C23 O2 1.404(13)
C23 C24 1.484(17)
C23 H23A 0.99
C23 H23B 0.99
C24 C25 1.475(17)
C24 H24A 0.99
C24 H24B 0.99
C25 C26 1.534(18)
C25 H25A 0.99
C25 H25B 0.99
C26 C27 1.462(18)
C26 H26A 0.99
C26 H26B 0.99
C27 C28 1.523(18)
C27 H27A 0.99
C27 H27B 0.99
C28 C29 1.459(17)
C28 H28A 0.99
C28 H28B 0.99
C29 C30 1.541(18)
C29 H29A 0.99
C29 H29B 0.99
C30 H30A 0.98
C30 H30B 0.98
C30 H30C 0.98
C31 C32 1.466(13)
C31 H31A 0.98
C31 H31B 0.98
C31 H31C 0.98
C32 C33 1.385(14)
C32 N6 1.387(13)
C33 C34 1.386(15)
C33 H33 0.95
C34 N5 1.330(14)
C34 C35 1.473(15)
C35 H35A 0.98
C35 H35B 0.98
C35 H35C 0.98
C36 C37 1.502(19)
C36 H36A 0.98
C36 H36B 0.98
C36 H36C 0.98
C37 N8 1.322(14)
C37 C38 1.370(16)
C38 C39 1.399(16)
C38 H38 0.95
C39 N7 1.370(13)
C39 C40 1.485(17)
C40 H40A 0.98
C40 H40B 0.98
C40 H40C 0.98
C41 N6 1.444(12)
C41 C42 1.499(16)
C41 H41A 0.99
C41 H41B 0.99
C42 O3 1.440(13)
C42 H42A 0.99
C42 H42B 0.99
C43 O3 1.423(18)
C43 C44 1.47(2)
C43 H43A 0.99
C43 H43B 0.99
C44 C45 1.51(2)
C44 H44A 0.99
C44 H44B 0.99
C45 C46 1.49(2)
C45 H45A 0.99
C45 H45B 0.99
C46 C47 1.52(2)
C46 H46A 0.99
C46 H46B 0.99
C47 C48 1.531(18)
C47 H47A 0.99
C47 H47B 0.99
C48 C49 1.48(2)
C48 H48A 0.99
C48 H48B 0.99
C49 C50 1.50(2)
C49 H49A 0.99
C49 H49B 0.99
C50 H50A 0.98
C50 H50B 0.98
C50 H50C 0.98
C51 N8 1.442(14)
C51 C52 1.495(16)
C51 H51A 0.99
C51 H51B 0.99
C52 O4 1.428(13)
C52 H52A 0.99
C52 H52B 0.99
C53 O4 1.416(14)
C53 C54 1.524(17)
C53 H53A 0.99
C53 H53B 0.99
C54 C55 1.518(18)
C54 H54A 0.99
C54 H54B 0.99
C55 C56 1.523(18)
C55 H55A 0.99
C55 H55B 0.99
C56 C57 1.508(18)
C56 H56A 0.99
C56 H56B 0.99
C57 C58 1.504(18)
C57 H57A 0.99
C57 H57B 0.99
C58 C59 1.477(18)
C58 H58A 0.99
C58 H58B 0.99
C59 C60 1.512(18)
C59 H59A 0.99
C59 H59B 0.99
C60 H60A 0.98
C60 H60B 0.98
C60 H60C 0.98
N1 N2 1.377(12)
N1 Pd1 2.036(9)
N3 N4 1.339(14)
N3 Pd1 2.019(8)
N5 N6 1.376(11)
N5 Pd2 2.031(8)
N7 N8 1.379(13)
N7 Pd2 1.991(8)
Cl1 Pd1 2.300(3)
Cl2 Pd1 2.304(3)
Cl3 Pd2 2.294(3)
Cl4 Pd2 2.313(3)
